data_7050521
loop_
_publ_author_name
'Laye, Rebecca H.'
'Bell, Z\"oe R.'
'Ward, Michael D.'

_publ_section_title
;
 Complexes of 2,2'-biphenol with ruthenium(ii), molybdenum(v),
 tungsten(v) and tungsten(vi): structures, electrochemistry and
 spectroscopy
;
_journal_issue 4
_journal_name_full 'New Journal of Chemistry'
_journal_page_first 684
_journal_paper_doi 10.1039/b211997h
_journal_volume 27
_journal_year 2003
_chemical_formula_sum 'C36 H24 Cl6 O6 W2'
_chemical_formula_weight 1132.95
_chemical_name_systematic
; 
? 
;
_space_group_IT_number 14
_symmetry_cell_setting monoclinic
_symmetry_space_group_name_Hall '-P 2yn'
_symmetry_space_group_name_H-M 'P 1 21/n 1'
_atom_sites_solution_hydrogens geom
_atom_sites_solution_primary direct
_atom_sites_solution_secondary difmap
_audit_creation_method SHELXL-97
_cell_angle_alpha 90.00
_cell_angle_beta 93.85(2)
_cell_angle_gamma 90.00
_cell_formula_units_Z 4
_cell_length_a 9.985(2)
_cell_length_b 22.734(5)
_cell_length_c 16.038(3)
_cell_measurement_temperature 173(2)
_cell_volume 3632.4(13)
_computing_structure_refinement 'SHELXL-97 (Sheldrick, 1997)'
_computing_structure_solution 'SHELXS-97 (Sheldrick, 1997)'
_diffrn_ambient_temperature 173(2)
_diffrn_measured_fraction_theta_full 0.996
_diffrn_measured_fraction_theta_max 0.996
_diffrn_measurement_device_type 'Siemens SMART Area Detector'
_diffrn_measurement_method '\w rotation with narrow frames (0.3 degrees)'
_diffrn_radiation_monochromator graphite
_diffrn_radiation_source 'fine-focus sealed tube'
_diffrn_radiation_type MoK\a
_diffrn_radiation_wavelength 0.71073
_diffrn_reflns_av_R_equivalents 0.0755
_diffrn_reflns_av_sigmaI/netI 0.0997
_diffrn_reflns_limit_h_max 6
_diffrn_reflns_limit_h_min -12
_diffrn_reflns_limit_k_max 28
_diffrn_reflns_limit_k_min -29
_diffrn_reflns_limit_l_max 20
_diffrn_reflns_limit_l_min -20
_diffrn_reflns_number 23703
_diffrn_reflns_theta_full 27.50
_diffrn_reflns_theta_max 27.50
_diffrn_reflns_theta_min 2.20
_exptl_absorpt_coefficient_mu 6.816
_exptl_absorpt_correction_T_max 0.70
_exptl_absorpt_correction_T_min 0.23
_exptl_absorpt_correction_type 'Empirical, pseudo-azimuthal scan (SADABS)'
_exptl_crystal_colour red
_exptl_crystal_density_diffrn 2.072
_exptl_crystal_density_method 'not measured'
_exptl_crystal_description plate
_exptl_crystal_F_000 2152
_exptl_crystal_size_max 0.2
_exptl_crystal_size_mid 0.2
_exptl_crystal_size_min 0.05
_refine_diff_density_max 0.869
_refine_diff_density_min -0.803
_refine_diff_density_rms 0.199
_refine_ls_extinction_method none
_refine_ls_goodness_of_fit_ref 0.926
_refine_ls_hydrogen_treatment mixed
_refine_ls_matrix_type full
_refine_ls_number_parameters 451
_refine_ls_number_reflns 8307
_refine_ls_number_restraints 0
_refine_ls_restrained_S_all 0.926
_refine_ls_R_factor_all 0.0888
_refine_ls_R_factor_gt 0.0400
_refine_ls_shift/su_max 0.001
_refine_ls_shift/su_mean 0.000
_refine_ls_structure_factor_coef Fsqd
_refine_ls_weighting_details 'calc w=1/[\s^2^(Fo^2^)+(0.0224P)^2^+0.0000P] where P=(Fo^2^+2Fc^2^)/3'
_refine_ls_weighting_scheme calc
_refine_ls_wR_factor_gt 0.0631
_refine_ls_wR_factor_ref 0.0736
_reflns_number_gt 5235
_reflns_number_total 8307
_reflns_threshold_expression >2sigma(I)
_cod_data_source_file b211997h.txt
_cod_data_source_block freshs
_cod_depositor_comments
;
The following automatic conversions were performed:
'_symmetry_cell_setting' value 'Monoclinic' changed to 'monoclinic'
according to '/home/saulius/struct/CIF-dictionaries/cif_core.dic'
dictionary named 'cif_core.dic' version 2.4.1 from 2010-06-29.

Automatic conversion script
Id: cif_fix_enum 1527 2010-12-29 10:47:43Z saulius 
;
_cod_original_cell_volume 3632.2(12)
_cod_original_sg_symbol_H-M P2(1)/n
_cod_database_code 7050521

loop_
_symmetry_equiv_pos_as_xyz
'x, y, z'
'-x+1/2, y+1/2, -z+1/2'
'-x, -y, -z'
'x-1/2, -y-1/2, z-1/2'

loop_
_atom_site_label
_atom_site_type_symbol
_atom_site_fract_x
_atom_site_fract_y
_atom_site_fract_z
_atom_site_U_iso_or_equiv
_atom_site_adp_type
_atom_site_occupancy
_atom_site_symmetry_multiplicity
_atom_site_calc_flag
_atom_site_refinement_flags
_atom_site_disorder_assembly
_atom_site_disorder_group
W1 W 0.72008(3) -0.379167(12) 0.580634(18) 0.02001(8) Uani 1 1 d . . .
W2 W 0.54881(3) -0.161103(12) 0.630517(18) 0.02096(8) Uani 1 1 d . . .
Cl11 Cl 0.51410(18) -0.34318(8) 0.52807(12) 0.0302(4) Uani 1 1 d . . .
Cl12 Cl 0.93117(18) -0.41400(8) 0.63076(11) 0.0295(4) Uani 1 1 d . . .
Cl13 Cl 0.80654(19) -0.34223(8) 0.45918(11) 0.0290(4) Uani 1 1 d . . .
Cl21 Cl 0.35215(19) -0.20182(9) 0.56879(13) 0.0380(5) Uani 1 1 d . . .
Cl22 Cl 0.6591(2) -0.19609(8) 0.51692(11) 0.0340(5) Uani 1 1 d . . .
Cl23 Cl 0.4287(2) -0.12627(8) 0.74047(12) 0.0366(5) Uani 1 1 d . . .
O11 O 0.6249(5) -0.40991(19) 0.6678(3) 0.0234(11) Uani 1 1 d . . .
O12 O 0.7004(5) -0.45293(19) 0.5321(3) 0.0213(11) Uani 1 1 d . . .
O13 O 0.7651(5) -0.31286(19) 0.6436(3) 0.0238(11) Uani 1 1 d . . .
O21 O 0.7122(5) -0.1274(2) 0.6696(3) 0.0305(12) Uani 1 1 d . . .
O22 O 0.5102(5) -0.0886(2) 0.5790(3) 0.0241(11) Uani 1 1 d . . .
O23 O 0.5845(5) -0.22700(19) 0.6956(3) 0.0243(11) Uani 1 1 d . . .
C111 C 0.5159(7) -0.4467(3) 0.6711(4) 0.0243(17) Uani 1 1 d . . .
C112 C 0.5205(7) -0.5058(3) 0.6462(4) 0.0253(17) Uani 1 1 d . . .
C113 C 0.4051(8) -0.5384(3) 0.6525(4) 0.033(2) Uani 1 1 d . . .
H11A H 0.4053 -0.5788 0.6373 0.040 Uiso 1 1 calc R . .
C114 C 0.2895(8) -0.5142(4) 0.6801(5) 0.040(2) Uani 1 1 d . . .
H11B H 0.2111 -0.5376 0.6829 0.048 Uiso 1 1 calc R . .
C115 C 0.2880(8) -0.4554(4) 0.7038(5) 0.041(2) Uani 1 1 d . . .
H11C H 0.2079 -0.4382 0.7213 0.049 Uiso 1 1 calc R . .
C116 C 0.4030(7) -0.4221(4) 0.7019(4) 0.0324(19) Uani 1 1 d . . .
H11D H 0.4045 -0.3827 0.7216 0.039 Uiso 1 1 calc R . .
C121 C 0.7237(7) -0.5110(3) 0.5558(4) 0.0255(17) Uani 1 1 d . . .
C122 C 0.6415(7) -0.5354(3) 0.6138(4) 0.0233(16) Uani 1 1 d . . .
C123 C 0.6717(8) -0.5934(3) 0.6377(4) 0.0306(18) Uani 1 1 d . . .
H12A H 0.6184 -0.6124 0.6765 0.037 Uiso 1 1 calc R . .
C124 C 0.7785(8) -0.6238(3) 0.6058(5) 0.0354(19) Uani 1 1 d . . .
H12B H 0.8003 -0.6625 0.6248 0.043 Uiso 1 1 calc R . .
C125 C 0.8527(8) -0.5970(3) 0.5459(5) 0.037(2) Uani 1 1 d . . .
H12C H 0.9223 -0.6184 0.5221 0.044 Uiso 1 1 calc R . .
C126 C 0.8267(7) -0.5399(3) 0.5208(4) 0.0266(18) Uani 1 1 d . . .
H12D H 0.8782 -0.5213 0.4806 0.032 Uiso 1 1 calc R . .
C131 C 0.8604(7) -0.2839(3) 0.6947(4) 0.0243(17) Uani 1 1 d . . .
C132 C 0.8278(7) -0.2704(3) 0.7759(4) 0.0247(17) Uani 1 1 d . . .
C133 C 0.9318(8) -0.2459(3) 0.8287(5) 0.0319(19) Uani 1 1 d . . .
H13A H 0.9168 -0.2380 0.8854 0.038 Uiso 1 1 calc R . .
C134 C 1.0544(8) -0.2334(3) 0.7994(6) 0.038(2) Uani 1 1 d . . .
H13B H 1.1224 -0.2159 0.8355 0.046 Uiso 1 1 calc R . .
C135 C 1.0801(8) -0.2461(3) 0.7170(6) 0.039(2) Uani 1 1 d . . .
H13C H 1.1646 -0.2368 0.6965 0.047 Uiso 1 1 calc R . .
C136 C 0.9816(7) -0.2723(3) 0.6657(5) 0.0319(19) Uani 1 1 d . . .
H13D H 0.9987 -0.2822 0.6099 0.038 Uiso 1 1 calc R . .
C211 C 0.8008(7) -0.0865(3) 0.6479(4) 0.0263(17) Uani 1 1 d . . .
C212 C 0.7649(7) -0.0277(3) 0.6297(4) 0.0251(17) Uani 1 1 d . . .
C213 C 0.8700(8) 0.0091(3) 0.6097(5) 0.0333(19) Uani 1 1 d . . .
H21A H 0.8501 0.0488 0.5953 0.040 Uiso 1 1 calc R . .
C214 C 0.9997(8) -0.0094(4) 0.6100(5) 0.041(2) Uani 1 1 d . . .
H21B H 1.0678 0.0174 0.5965 0.049 Uiso 1 1 calc R . .
C215 C 1.0332(8) -0.0674(3) 0.6299(5) 0.036(2) Uani 1 1 d . . .
H21C H 1.1237 -0.0804 0.6307 0.043 Uiso 1 1 calc R . .
C216 C 0.9331(8) -0.1051(3) 0.6483(5) 0.035(2) Uani 1 1 d . . .
H21D H 0.9544 -0.1448 0.6617 0.042 Uiso 1 1 calc R . .
C221 C 0.5073(7) -0.0307(3) 0.5996(4) 0.0241(17) Uani 1 1 d . . .
C222 C 0.6268(8) -0.0020(3) 0.6291(4) 0.0253(17) Uani 1 1 d . . .
C223 C 0.6129(8) 0.0572(3) 0.6531(5) 0.034(2) Uani 1 1 d . . .
H22A H 0.6885 0.0780 0.6771 0.040 Uiso 1 1 calc R . .
C224 C 0.4904(9) 0.0853(3) 0.6421(5) 0.035(2) Uani 1 1 d . . .
H22B H 0.4836 0.1253 0.6581 0.042 Uiso 1 1 calc R . .
C225 C 0.3779(8) 0.0566(3) 0.6084(5) 0.0317(19) Uani 1 1 d . . .
H22C H 0.2954 0.0770 0.5985 0.038 Uiso 1 1 calc R . .
C226 C 0.3873(7) -0.0017(3) 0.5895(4) 0.0244(17) Uani 1 1 d . . .
H22D H 0.3094 -0.0225 0.5690 0.029 Uiso 1 1 calc R . .
C231 C 0.5765(7) -0.2607(3) 0.7657(4) 0.0225(17) Uani 1 1 d . . .
C232 C 0.6936(8) -0.2822(3) 0.8066(4) 0.0230(17) Uani 1 1 d . . .
C233 C 0.6796(9) -0.3134(3) 0.8805(5) 0.035(2) Uani 1 1 d . . .
H23A H 0.7569 -0.3291 0.9103 0.042 Uiso 1 1 calc R . .
C234 C 0.5537(10) -0.3218(4) 0.9111(5) 0.049(3) Uani 1 1 d . . .
H23B H 0.5464 -0.3430 0.9616 0.059 Uiso 1 1 calc R . .
C235 C 0.4424(10) -0.3003(3) 0.8700(5) 0.042(2) Uani 1 1 d . . .
H23C H 0.3573 -0.3067 0.8916 0.051 Uiso 1 1 calc R . .
C236 C 0.4514(8) -0.2688(3) 0.7960(5) 0.0312(19) Uani 1 1 d . . .
H23D H 0.3732 -0.2533 0.7671 0.037 Uiso 1 1 calc R . .

loop_
_atom_site_aniso_label
_atom_site_aniso_U_11
_atom_site_aniso_U_22
_atom_site_aniso_U_33
_atom_site_aniso_U_23
_atom_site_aniso_U_13
_atom_site_aniso_U_12
W1 0.02047(16) 0.02084(15) 0.01877(15) -0.00300(13) 0.00156(12) -0.00052(14)
W2 0.02005(16) 0.02314(16) 0.01973(15) 0.00174(13) 0.00167(12) 0.00272(14)
Cl11 0.0232(10) 0.0298(10) 0.0367(11) -0.0025(9) -0.0045(8) 0.0014(9)
Cl12 0.0251(10) 0.0328(10) 0.0304(10) -0.0025(8) 0.0004(8) 0.0055(9)
Cl13 0.0326(11) 0.0295(10) 0.0252(9) 0.0035(8) 0.0044(8) 0.0002(9)
Cl21 0.0285(11) 0.0420(12) 0.0420(12) 0.0052(10) -0.0078(9) -0.0069(10)
Cl22 0.0428(12) 0.0315(10) 0.0294(10) 0.0020(8) 0.0151(9) 0.0051(10)
Cl23 0.0453(13) 0.0370(11) 0.0291(10) 0.0005(9) 0.0137(9) 0.0141(10)
O11 0.022(3) 0.025(3) 0.022(3) -0.006(2) 0.001(2) 0.001(2)
O12 0.027(3) 0.019(2) 0.017(3) -0.002(2) 0.001(2) -0.001(2)
O13 0.023(3) 0.029(3) 0.019(3) -0.005(2) 0.000(2) 0.004(2)
O21 0.028(3) 0.036(3) 0.027(3) 0.007(2) -0.005(2) 0.001(3)
O22 0.029(3) 0.028(3) 0.015(2) -0.004(2) -0.004(2) -0.004(2)
O23 0.023(3) 0.022(3) 0.027(3) -0.001(2) 0.002(2) 0.001(2)
C111 0.023(4) 0.035(4) 0.016(4) -0.004(3) 0.001(3) -0.010(4)
C112 0.024(4) 0.035(4) 0.017(4) -0.002(3) 0.002(3) -0.002(4)
C113 0.029(5) 0.042(5) 0.028(4) 0.009(4) 0.002(4) -0.016(4)
C114 0.033(5) 0.053(6) 0.033(5) 0.005(4) 0.002(4) -0.025(5)
C115 0.027(5) 0.062(6) 0.034(5) 0.002(4) 0.006(4) 0.004(5)
C116 0.018(4) 0.049(5) 0.031(4) 0.000(4) 0.008(3) 0.001(4)
C121 0.030(4) 0.023(4) 0.023(4) 0.003(3) -0.008(3) -0.001(4)
C122 0.021(4) 0.025(4) 0.022(4) 0.000(3) -0.007(3) 0.002(3)
C123 0.030(5) 0.039(5) 0.022(4) -0.004(4) 0.001(3) -0.009(4)
C124 0.038(5) 0.031(4) 0.035(5) 0.007(4) -0.016(4) -0.002(4)
C125 0.024(5) 0.039(5) 0.047(5) 0.001(4) 0.003(4) 0.002(4)
C126 0.030(5) 0.029(4) 0.021(4) -0.001(3) 0.002(3) -0.005(4)
C131 0.019(4) 0.022(4) 0.031(4) -0.011(3) -0.006(3) 0.005(3)
C132 0.024(4) 0.021(4) 0.029(4) -0.007(3) -0.004(3) 0.008(3)
C133 0.038(5) 0.022(4) 0.034(5) -0.008(4) -0.008(4) 0.011(4)
C134 0.021(5) 0.029(5) 0.060(6) -0.002(4) -0.021(4) 0.005(4)
C135 0.019(4) 0.037(5) 0.061(6) 0.005(4) 0.000(4) 0.000(4)
C136 0.022(4) 0.035(5) 0.039(5) -0.006(4) 0.002(4) 0.002(4)
C211 0.024(4) 0.031(4) 0.023(4) 0.000(3) -0.002(3) -0.001(4)
C212 0.029(4) 0.027(4) 0.019(4) -0.003(3) 0.002(3) -0.005(4)
C213 0.030(5) 0.041(5) 0.030(4) -0.001(4) 0.002(4) -0.008(4)
C214 0.034(5) 0.060(6) 0.029(5) 0.002(4) 0.006(4) -0.015(5)
C215 0.023(4) 0.050(5) 0.035(5) 0.006(4) 0.005(4) -0.005(4)
C216 0.031(5) 0.040(5) 0.033(5) -0.003(4) -0.005(4) 0.008(4)
C221 0.027(4) 0.029(4) 0.016(4) 0.004(3) 0.002(3) 0.003(4)
C222 0.032(5) 0.022(4) 0.022(4) 0.006(3) -0.001(3) -0.004(4)
C223 0.044(5) 0.023(4) 0.034(5) -0.002(4) 0.001(4) -0.004(4)
C224 0.050(6) 0.020(4) 0.035(5) 0.000(4) 0.012(4) 0.006(4)
C225 0.032(5) 0.027(4) 0.037(5) 0.011(4) 0.007(4) 0.010(4)
C226 0.023(4) 0.023(4) 0.028(4) 0.010(3) 0.007(3) -0.003(3)
C231 0.033(4) 0.016(4) 0.019(4) 0.004(3) 0.005(3) 0.002(3)
C232 0.036(5) 0.013(4) 0.020(4) -0.008(3) 0.000(3) 0.003(3)
C233 0.053(6) 0.022(4) 0.030(5) -0.002(3) -0.003(4) 0.014(4)
C234 0.071(7) 0.045(6) 0.034(5) 0.010(4) 0.028(5) 0.010(5)
C235 0.048(6) 0.033(5) 0.048(5) 0.004(4) 0.026(5) -0.001(5)
C236 0.040(5) 0.027(4) 0.029(4) 0.009(3) 0.012(4) 0.009(4)

loop_
_atom_type_symbol
_atom_type_description
_atom_type_scat_dispersion_real
_atom_type_scat_dispersion_imag
_atom_type_scat_source
C C 0.0033 0.0016 'International Tables Vol C Tables 4.2.6.8 and 6.1.1.4'
H H 0.0000 0.0000 'International Tables Vol C Tables 4.2.6.8 and 6.1.1.4'
O O 0.0106 0.0060 'International Tables Vol C Tables 4.2.6.8 and 6.1.1.4'
Cl Cl 0.1484 0.1585 'International Tables Vol C Tables 4.2.6.8 and 6.1.1.4'
W W -0.8490 6.8722 'International Tables Vol C Tables 4.2.6.8 and 6.1.1.4'

loop_
_geom_angle_atom_site_label_1
_geom_angle_atom_site_label_2
_geom_angle_atom_site_label_3
_geom_angle
_geom_angle_site_symmetry_1
_geom_angle_site_symmetry_3
_geom_angle_publ_flag
O13 W1 O12 168.5(2) . . ?
O13 W1 O11 90.76(19) . . ?
O12 W1 O11 86.05(18) . . ?
O13 W1 Cl11 95.05(15) . . ?
O12 W1 Cl11 95.75(15) . . ?
O11 W1 Cl11 85.47(15) . . ?
O13 W1 Cl13 94.15(14) . . ?
O12 W1 Cl13 90.57(14) . . ?
O11 W1 Cl13 170.91(15) . . ?
Cl11 W1 Cl13 86.47(7) . . ?
O13 W1 Cl12 84.73(15) . . ?
O12 W1 Cl12 84.60(15) . . ?
O11 W1 Cl12 96.17(15) . . ?
Cl11 W1 Cl12 178.35(7) . . ?
Cl13 W1 Cl12 91.91(7) . . ?
O23 W2 O22 171.78(19) . . ?
O23 W2 O21 90.7(2) . . ?
O22 W2 O21 86.4(2) . . ?
O23 W2 Cl21 92.46(16) . . ?
O22 W2 Cl21 91.11(15) . . ?
O21 W2 Cl21 174.42(15) . . ?
O23 W2 Cl22 94.68(14) . . ?
O22 W2 Cl22 92.86(14) . . ?
O21 W2 Cl22 87.39(16) . . ?
Cl21 W2 Cl22 87.77(7) . . ?
O23 W2 Cl23 86.43(14) . . ?
O22 W2 Cl23 86.18(14) . . ?
O21 W2 Cl23 95.09(16) . . ?
Cl21 W2 Cl23 89.69(8) . . ?
Cl22 W2 Cl23 177.27(8) . . ?
C111 O11 W1 134.0(4) . . ?
C121 O12 W1 137.2(4) . . ?
C131 O13 W1 147.6(4) . . ?
C211 O21 W2 140.4(4) . . ?
C221 O22 W2 138.9(4) . . ?
C231 O23 W2 154.1(4) . . ?
O11 C111 C116 115.8(6) . . ?
O11 C111 C112 122.0(6) . . ?
C116 C111 C112 122.2(7) . . ?
C113 C112 C111 116.8(7) . . ?
C113 C112 C122 118.5(7) . . ?
C111 C112 C122 124.7(6) . . ?
C114 C113 C112 122.0(7) . . ?
C113 C114 C115 119.7(7) . . ?
C116 C115 C114 119.9(8) . . ?
C115 C116 C111 119.2(7) . . ?
C126 C121 O12 117.4(6) . . ?
C126 C121 C122 124.9(7) . . ?
O12 C121 C122 117.7(6) . . ?
C121 C122 C123 115.6(6) . . ?
C121 C122 C112 125.0(6) . . ?
C123 C122 C112 119.3(6) . . ?
C124 C123 C122 121.4(7) . . ?
C125 C124 C123 119.4(7) . . ?
C126 C125 C124 121.0(7) . . ?
C121 C126 C125 117.6(7) . . ?
C136 C131 O13 119.1(6) . . ?
C136 C131 C132 123.2(7) . . ?
O13 C131 C132 117.6(6) . . ?
C131 C132 C133 116.0(7) . . ?
C131 C132 C232 122.8(7) . . ?
C133 C132 C232 121.2(6) . . ?
C134 C133 C132 121.1(7) . . ?
C133 C134 C135 120.5(8) . . ?
C136 C135 C134 119.2(8) . . ?
C131 C136 C135 120.0(7) . . ?
O21 C211 C216 115.5(7) . . ?
O21 C211 C212 123.2(7) . . ?
C216 C211 C212 121.2(7) . . ?
C213 C212 C211 115.6(7) . . ?
C213 C212 C222 118.1(6) . . ?
C211 C212 C222 126.3(7) . . ?
C214 C213 C212 122.9(8) . . ?
C213 C214 C215 120.5(8) . . ?
C216 C215 C214 118.4(7) . . ?
C215 C216 C211 121.3(7) . . ?
O22 C221 C226 118.1(7) . . ?
O22 C221 C222 119.8(6) . . ?
C226 C221 C222 122.1(7) . . ?
C223 C222 C221 115.8(7) . . ?
C223 C222 C212 118.5(7) . . ?
C221 C222 C212 125.5(6) . . ?
C224 C223 C222 120.6(7) . . ?
C225 C224 C223 121.5(7) . . ?
C226 C225 C224 118.8(7) . . ?
C225 C226 C221 120.9(7) . . ?
O23 C231 C236 117.9(7) . . ?
O23 C231 C232 119.4(6) . . ?
C236 C231 C232 122.5(6) . . ?
C231 C232 C233 116.7(7) . . ?
C231 C232 C132 122.0(6) . . ?
C233 C232 C132 121.2(7) . . ?
C234 C233 C232 120.9(8) . . ?
C235 C234 C233 120.9(8) . . ?
C234 C235 C236 120.3(8) . . ?
C231 C236 C235 118.6(8) . . ?

loop_
_geom_bond_atom_site_label_1
_geom_bond_atom_site_label_2
_geom_bond_distance
_geom_bond_site_symmetry_2
_geom_bond_publ_flag
W1 O13 1.853(4) . ?
W1 O12 1.854(4) . ?
W1 O11 1.878(4) . ?
W1 Cl11 2.3189(19) . ?
W1 Cl13 2.3388(17) . ?
W1 Cl12 2.3426(19) . ?
W2 O23 1.847(4) . ?
W2 O22 1.871(5) . ?
W2 O21 1.872(5) . ?
W2 Cl21 2.331(2) . ?
W2 Cl22 2.3308(18) . ?
W2 Cl23 2.3366(18) . ?
O11 C111 1.375(8) . ?
O12 C121 1.389(8) . ?
O13 C131 1.380(8) . ?
O21 C211 1.345(8) . ?
O22 C221 1.359(8) . ?
O23 C231 1.367(7) . ?
C111 C116 1.380(9) . ?
C111 C112 1.403(9) . ?
C112 C113 1.380(9) . ?
C112 C122 1.507(10) . ?
C113 C114 1.379(10) . ?
C114 C115 1.390(11) . ?
C115 C116 1.377(10) . ?
C121 C126 1.372(9) . ?
C121 C122 1.396(9) . ?
C122 C123 1.401(9) . ?
C123 C124 1.396(10) . ?
C124 C125 1.392(10) . ?
C125 C126 1.379(10) . ?
C131 C136 1.351(9) . ?
C131 C132 1.398(9) . ?
C132 C133 1.409(10) . ?
C132 C232 1.482(10) . ?
C133 C134 1.370(10) . ?
C134 C135 1.392(11) . ?
C135 C136 1.375(10) . ?
C211 C216 1.386(10) . ?
C211 C212 1.409(9) . ?
C212 C213 1.395(10) . ?
C212 C222 1.497(10) . ?
C213 C214 1.362(11) . ?
C214 C215 1.392(11) . ?
C215 C216 1.364(10) . ?
C221 C226 1.367(9) . ?
C221 C222 1.412(10) . ?
C222 C223 1.410(9) . ?
C223 C224 1.380(10) . ?
C224 C225 1.378(10) . ?
C225 C226 1.364(9) . ?
C231 C236 1.383(9) . ?
C231 C232 1.391(10) . ?
C232 C233 1.396(9) . ?
C233 C234 1.393(11) . ?
C234 C235 1.345(12) . ?
C235 C236 1.394(10) . ?

loop_
_cod_related_entry_id
_cod_related_entry_database
_cod_related_entry_code
1 ChemSpider 30652842
